data_7010605
loop_
_publ_author_name
'Lethbridge, Zoe A. D.'
'Tiwary, Satish K.'
'Harrison, Andrew'
'Lightfoot, Philip'

_publ_section_title
;
 Synthesis, structural relationships and magnetic properties of new
 amine-templated manganese(II) phosphate oxalate framework materials
;
_journal_issue 12
_journal_name_full 'Journal of the Chemical Society, Dalton Transactions'
_journal_page_first 1904
_journal_paper_doi 10.1039/b101005k
_journal_year 2001
_chemical_formula_sum 'C4 H7 Mn2 N O12 P'
_chemical_formula_weight 401.95
_space_group_IT_number 2
_symmetry_cell_setting triclinic
_symmetry_Int_Tables_number 2
_symmetry_space_group_name_Hall '-P 1'
_symmetry_space_group_name_H-M 'P -1'
_audit_creation_date 'Wed Dec 14 17:31:59 2000'
_audit_creation_method 'from TEXRAY.INF file'
_cell_angle_alpha 76.29(5)
_cell_angle_beta 78.47(6)
_cell_angle_gamma 86.36(6)
_cell_formula_units_Z 2
_cell_length_a 7.830(4)
_cell_length_b 8.041(4)
_cell_length_c 9.652(7)
_cell_measurement_reflns_used 0
_cell_measurement_temperature 273.2
_cell_measurement_theta_max 0.0
_cell_measurement_theta_min 0.0
_cell_volume 578.4(6)
_computing_cell_refinement 'MSC/AFC Diffractometer Control'
_computing_data_collection 'MSC/AFC Diffractometer Control'
_computing_data_reduction teXsan
_computing_publication_material teXsan
_computing_structure_refinement teXsan
_diffrn_ambient_temperature 273.2
_diffrn_measurement_device unknown
_diffrn_measurement_method 'omega scans with profile analysis'
_diffrn_orient_matrix_UB_11 0.00000
_diffrn_orient_matrix_UB_12 0.00000
_diffrn_orient_matrix_UB_13 0.00000
_diffrn_orient_matrix_UB_21 0.00000
_diffrn_orient_matrix_UB_22 0.00000
_diffrn_orient_matrix_UB_23 0.00000
_diffrn_orient_matrix_UB_31 0.00000
_diffrn_orient_matrix_UB_32 0.00000
_diffrn_orient_matrix_UB_33 0.00000
_diffrn_radiation_monochromator graphite
_diffrn_radiation_source 'X-ray tube'
_diffrn_radiation_type MoKalpha
_diffrn_radiation_wavelength 0.7107
_diffrn_reflns_av_R_equivalents 1.87
_diffrn_reflns_limit_h_max 7
_diffrn_reflns_limit_h_min -8
_diffrn_reflns_limit_k_max 8
_diffrn_reflns_limit_k_min -8
_diffrn_reflns_limit_l_max 10
_diffrn_reflns_limit_l_min -10
_diffrn_reflns_number 2923
_diffrn_reflns_theta_max 23.26
_diffrn_standards_decay_% 0.00
_diffrn_standards_interval_count 0
_diffrn_standards_number 0
_exptl_absorpt_coefficient_mu 2.389
_exptl_absorpt_correction_type none
_exptl_crystal_colour unknown
_exptl_crystal_density_diffrn 2.308
_exptl_crystal_description unknown
_exptl_crystal_F_000 398.00
_exptl_crystal_size_max 0.000
_exptl_crystal_size_mid 0.000
_exptl_crystal_size_min 0.000
_refine_diff_density_max 0.32
_refine_diff_density_min -0.54
_refine_ls_extinction_method none
_refine_ls_goodness_of_fit_obs 1.788
_refine_ls_matrix_type full
_refine_ls_number_parameters 201
_refine_ls_number_reflns 1343
_refine_ls_number_restraints 0
_refine_ls_R_factor_obs 0.0301
_refine_ls_shift/esd_max 0.0755
_refine_ls_structure_factor_coef F
_refine_ls_weighting_scheme sigma
_refine_ls_wR_factor_obs 0.0383
_reflns_number_observed 1343
_reflns_number_total 1637
_reflns_observed_criterion 3.00
_cod_data_source_file b101005k.txt
_cod_data_source_block '[Mn4(HPO4)2(C2O4)3(H2O)2](H3N(CH2)2NH3)(H2O)2_(3)'
_cod_depositor_comments
;
The following automatic conversions were performed:

'_atom_site_thermal_displace_type' tag value 'Uij' was replaced with
'Uani' value 28 times.

Automatic conversion script
Id: cif_fix_values 1646 2011-03-28 12:23:43Z adriana 
;
_cod_original_sg_symbol_H-M 'P -1       '
_cod_original_formula_sum 'C4 H7 N Mn2 O12 P '
_cod_database_code 7010605

loop_
_symmetry_equiv_pos_as_xyz
'   +x,   +y,   +z'
'   -x,   -y,   -z'

loop_
_atom_site_aniso_label
_atom_site_aniso_U_11
_atom_site_aniso_U_22
_atom_site_aniso_U_33
_atom_site_aniso_U_12
_atom_site_aniso_U_13
_atom_site_aniso_U_23
Mn(1) 0.0183(4) 0.0170(4) 0.0275(5) 0.0018(3) -0.0084(3) -0.0060(3)
Mn(2) 0.0172(4) 0.0175(4) 0.0180(4) 0.0016(3) -0.0057(3) -0.0040(3)
P(1) 0.0160(6) 0.0155(6) 0.0177(7) 0.0009(5) -0.0054(5) -0.0039(5)
O(1) 0.021(2) 0.020(2) 0.043(2) 0.005(2) -0.015(2) -0.011(2)
O(2) 0.022(2) 0.024(2) 0.041(2) 0.002(2) -0.014(2) -0.012(2)
O(3) 0.024(2) 0.024(2) 0.014(2) -0.004(2) -0.006(1) 0.002(2)
O(4) 0.027(2) 0.017(2) 0.027(2) 0.004(1) -0.008(2) -0.004(2)
O(5) 0.027(2) 0.026(2) 0.038(2) -0.003(2) -0.001(2) -0.009(2)
O(6) 0.025(2) 0.032(2) 0.020(2) -0.007(2) -0.010(2) 0.000(2)
O(7) 0.022(2) 0.018(2) 0.035(2) 0.005(2) -0.009(2) -0.009(2)
O(8) 0.025(2) 0.027(2) 0.037(2) 0.006(2) -0.016(2) -0.015(2)
O(9) 0.019(2) 0.032(2) 0.036(2) -0.002(2) -0.004(2) -0.017(2)
O(10) 0.024(2) 0.019(2) 0.019(2) 0.004(1) -0.001(1) -0.006(1)
O(11) 0.023(2) 0.020(2) 0.018(2) -0.004(1) -0.006(1) 0.000(1)
O(12) 0.115(6) 0.144(7) 0.122(6) -0.018(5) -0.004(5) -0.030(5)
N(1) 0.040(3) 0.052(3) 0.030(3) -0.002(3) -0.003(2) 0.004(2)
C(1) 0.020(3) 0.022(3) 0.019(3) -0.001(2) -0.001(2) -0.005(2)
C(2) 0.021(3) 0.022(3) 0.018(3) -0.004(2) -0.003(2) -0.003(2)
C(3) 0.019(3) 0.020(3) 0.018(3) 0.004(2) -0.001(2) -0.009(2)
C(4) 0.041(3) 0.038(4) 0.021(3) 0.005(3) -0.002(3) -0.003(3)

loop_
_atom_site_label
_atom_site_fract_x
_atom_site_fract_y
_atom_site_fract_z
_atom_site_U_iso_or_equiv
_atom_site_thermal_displace_type
_atom_site_calc_flag
_atom_site_calc_attached_atom
Mn(1) 1.19076(9) -0.68967(9) 0.61460(8) 0.0203(2) Uani ? ?
Mn(2) 0.84283(9) -0.96611(9) 0.74818(8) 0.0173(2) Uani ? ?
P(1) 1.0778(2) -0.2671(2) 0.5903(1) 0.0161(3) Uani ? ?
O(1) 1.4157(4) -0.6399(4) 0.7039(4) 0.026(1) Uani ? ?
O(2) 1.3444(4) -0.9384(4) 0.6493(4) 0.027(1) Uani ? ?
O(3) 1.0311(4) -0.8415(4) 0.8382(3) 0.0215(9) Uani ? ?
O(4) 1.0744(4) -0.4595(4) 0.6350(4) 0.0235(10) Uani ? ?
O(5) 1.3454(5) -0.6416(6) 0.3914(5) 0.031(1) Uani ? ?
O(6) 0.8138(4) -1.0985(4) 0.9836(4) 0.0256(10) Uani ? ?
O(7) 0.5904(4) -1.0531(4) 0.7169(4) 0.0245(10) Uani ? ?
O(8) 1.6538(4) -0.7610(4) 0.7830(4) 0.027(1) Uani ? ?
O(9) 1.2748(4) -0.2141(5) 0.5650(4) 0.027(1) Uani ? ?
O(10) 0.9717(4) -0.1893(4) 0.7099(3) 0.0210(9) Uani ? ?
O(11) 1.0166(4) -0.1985(4) 0.4458(3) 0.0204(9) Uani ? ?
O(12) 0.5254(10) -0.675(1) 1.0501(9) 0.129(3) Uani ? ?
N(1) 0.8169(6) -0.4842(7) 0.8976(5) 0.044(2) Uani ? ?
C(1) 1.5196(6) -0.7620(6) 0.7308(5) 0.021(1) Uani ? ?
C(2) 1.4817(6) -0.9330(6) 0.6951(5) 0.020(1) Uani ? ?
C(3) 1.0639(6) -0.9265(6) 0.9589(5) 0.019(1) Uani ? ?
C(4) 0.9043(8) -0.5198(8) 1.0242(6) 0.035(2) Uani ? ?
H(1) 1.413(9) -0.585(9) 0.367(8) 0.05(2) Uani ? ?
H(2) 1.381(8) -0.735(8) 0.364(7) 0.04(2) Uani ? ?
H(3) 0.8585 -0.3806 0.8326 0.0552 Uani ? ?
H(4) 0.6956 -0.4787 0.9275 0.0552 Uani ? ?
H(5) 0.8460 -0.5759 0.8470 0.0552 Uani ? ?
H(6) 0.845(6) -0.460(6) 1.086(6) 0.02(1) Uani ? ?
H(7) 0.888(7) -0.647(7) 1.076(6) 0.04(1) Uani ? ?
H(8) 1.284(7) -0.126(7) 0.585(6) 0.02(1) Uani ? ?

loop_
_atom_type_symbol
_atom_type_oxidation_number
_atom_type_number_in_cell
_atom_type_scat_dispersion_real
_atom_type_scat_dispersion_imag
_atom_type_scat_source
Mn 0 4 0.337 0.728 'International Tables'
P 0 2 0.102 0.094 'International Tables'
C 0 8 0.003 0.002 'International Tables'
O 0 24 0.011 0.006 'International Tables'
N 0 2 0.006 0.003 'International Tables'
H 0 14 0.000 0.000 'International Tables'

loop_
_geom_angle_atom_site_label_1
_geom_angle_atom_site_label_2
_geom_angle_atom_site_label_3
_geom_angle
_geom_angle_site_symmetry_1
_geom_angle_site_symmetry_2
_geom_angle_site_symmetry_3
_geom_angle_publ_flag
O(1) Mn(1) O(2) 74.1(1) ? ? ? yes
O(1) Mn(1) O(3) 95.5(1) ? ? ? yes
O(1) Mn(1) O(4) 92.6(1) ? ? ? yes
O(1) Mn(1) O(5) 92.0(2) ? ? ? yes
O(1) Mn(1) O(11) 166.0(1) ? ? ? yes
O(2) Mn(1) O(3) 78.7(1) ? ? ? yes
O(2) Mn(1) O(4) 163.9(1) ? ? ? yes
O(2) Mn(1) O(5) 84.8(1) ? ? ? yes
O(2) Mn(1) O(11) 93.0(1) ? ? ? yes
O(3) Mn(1) O(4) 93.8(1) ? ? ? yes
O(3) Mn(1) O(5) 159.3(1) ? ? ? yes
O(3) Mn(1) O(11) 76.0(1) ? ? ? yes
O(4) Mn(1) O(5) 105.1(2) ? ? ? yes
O(4) Mn(1) O(11) 99.1(1) ? ? ? yes
O(5) Mn(1) O(11) 92.5(1) ? ? ? yes
O(3) Mn(2) O(6) 73.7(1) ? ? ? yes
O(3) Mn(2) O(7) 159.9(1) ? ? ? yes
O(3) Mn(2) O(8) 89.0(1) ? ? ? yes
O(3) Mn(2) O(10) 104.0(1) ? ? ? yes
O(3) Mn(2) O(11) 78.3(1) ? ? ? yes
O(6) Mn(2) O(7) 96.1(1) ? ? ? yes
O(6) Mn(2) O(8) 95.4(1) ? ? ? yes
O(6) Mn(2) O(10) 85.0(1) ? ? ? yes
O(6) Mn(2) O(11) 151.2(1) ? ? ? yes
O(7) Mn(2) O(8) 74.4(1) ? ? ? yes
O(7) Mn(2) O(10) 92.1(1) ? ? ? yes
O(7) Mn(2) O(11) 112.7(1) ? ? ? yes
O(8) Mn(2) O(10) 166.5(1) ? ? ? yes
O(8) Mn(2) O(11) 91.0(1) ? ? ? yes
O(10) Mn(2) O(11) 95.0(1) ? ? ? yes
O(4) P(1) O(9) 106.8(2) ? ? ? yes
O(4) P(1) O(10) 110.6(2) ? ? ? yes
O(4) P(1) O(11) 112.0(2) ? ? ? yes
O(9) P(1) O(10) 108.9(2) ? ? ? yes
O(9) P(1) O(11) 106.8(2) ? ? ? yes
O(10) P(1) O(11) 111.4(2) ? ? ? yes
Mn(1) O(1) C(1) 116.6(3) ? ? ? yes
Mn(1) O(2) C(2) 115.1(3) ? ? ? yes
Mn(1) O(3) Mn(2) 97.6(1) ? ? ? yes
Mn(1) O(3) C(3) 137.1(3) ? ? ? yes
Mn(2) O(3) C(3) 114.5(3) ? ? ? yes
Mn(1) O(4) P(1) 148.7(2) ? ? ? yes
Mn(2) O(6) C(3) 114.1(3) ? ? ? yes
Mn(2) O(7) C(2) 112.8(3) ? ? ? yes
Mn(2) O(8) C(1) 114.7(3) ? ? ? yes
Mn(2) O(10) P(1) 142.6(2) ? ? ? yes
Mn(1) O(11) Mn(2) 107.5(1) ? ? ? yes
Mn(1) O(11) P(1) 123.1(2) ? ? ? yes
Mn(2) O(11) P(1) 127.3(2) ? ? ? yes
O(1) C(1) O(8) 126.6(5) ? ? ? yes
O(1) C(1) C(2) 117.4(4) ? ? ? yes
O(8) C(1) C(2) 116.0(4) ? ? ? yes
O(2) C(2) O(7) 126.2(5) ? ? ? yes
O(2) C(2) C(1) 116.7(4) ? ? ? yes
O(7) C(2) C(1) 117.1(4) ? ? ? yes
O(3) C(3) O(6) 126.2(4) ? ? ? yes
O(3) C(3) C(3) 115.6(5) ? ? ? yes
O(6) C(3) C(3) 118.2(5) ? ? ? yes
N(1) C(4) C(4) 110.4(6) ? ? ? yes

loop_
_geom_bond_atom_site_label_1
_geom_bond_atom_site_label_2
_geom_bond_distance
_geom_bond_site_symmetry_1
_geom_bond_site_symmetry_2
_geom_bond_publ_flag
Mn(1) O(1) 2.205(3) ? ? yes
Mn(1) O(2) 2.257(3) ? ? yes
Mn(1) O(3) 2.362(3) ? ? yes
Mn(1) O(4) 2.045(3) ? ? yes
Mn(1) O(5) 2.208(4) ? ? yes
Mn(1) O(11) 2.144(3) ? ? yes
Mn(2) O(3) 2.246(3) ? ? yes
Mn(2) O(6) 2.242(3) ? ? yes
Mn(2) O(7) 2.237(4) ? ? yes
Mn(2) O(8) 2.186(3) ? ? yes
Mn(2) O(10) 2.076(3) ? ? yes
Mn(2) O(11) 2.158(3) ? ? yes
P(1) O(4) 1.505(3) ? ? yes
P(1) O(9) 1.582(4) ? ? yes
P(1) O(10) 1.519(3) ? ? yes
P(1) O(11) 1.532(3) ? ? yes
O(1) C(1) 1.247(6) ? ? yes
O(2) C(2) 1.248(6) ? ? yes
O(3) C(3) 1.269(6) ? ? yes
O(6) C(3) 1.247(6) ? ? yes
O(7) C(2) 1.254(6) ? ? yes
O(8) C(1) 1.254(6) ? ? yes
N(1) C(4) 1.478(8) ? ? yes
C(1) C(2) 1.554(7) ? ? yes
C(3) C(3) 1.555(10) ? ? yes
C(4) C(4) 1.51(1) ? ? yes
